data_1534107
loop_
_publ_author_name
'Xu, Chunfa'
'Shen, Qilong'

_publ_section_title
;
 Lewis Acid Mediated Trifluoromethylthio Lactonization/Lactamization.
;
_journal_issue 18
_journal_name_full 'Organic letters'
_journal_page_first 4561
_journal_page_last 4563
_journal_paper_doi 10.1021/acs.orglett.5b02315
_journal_volume 17
_journal_year 2015
_chemical_formula_sum 'C20 H13 F3 O2 S'
_chemical_formula_weight 374.36
_chemical_name_systematic
; 
 ? 
;
_space_group_crystal_system triclinic
_space_group_IT_number 2
_space_group_name_Hall '-P 1'
_space_group_name_H-M_alt 'P -1'
_symmetry_space_group_name_Hall '-P 1'
_symmetry_space_group_name_H-M 'P -1'
_atom_sites_solution_hydrogens geom
_audit_creation_method SHELXL-2013
_cell_angle_alpha 79.059(3)
_cell_angle_beta 79.842(3)
_cell_angle_gamma 75.136(3)
_cell_formula_units_Z 2
_cell_length_a 7.4471(9)
_cell_length_b 9.4405(11)
_cell_length_c 12.7810(16)
_cell_measurement_reflns_used 1181
_cell_measurement_temperature 293(2)
_cell_measurement_theta_max 45.519
_cell_measurement_theta_min 4.516
_cell_volume 844.95(18)
_computing_cell_refinement 'Bruker SMART'
_computing_data_collection 'Bruker SMART'
_computing_data_reduction 'Bruker SHELXTL'
_computing_molecular_graphics 'Bruker SHELXTL'
_computing_publication_material 'Bruker SHELXTL'
_computing_structure_refinement 'SHELXL-2013 (Sheldrick, 2013)'
_computing_structure_solution 'Bruker SHELXTL'
_diffrn_ambient_temperature 293(2)
_diffrn_measured_fraction_theta_full 0.972
_diffrn_measured_fraction_theta_max 0.998
_diffrn_measurement_device_type 'CCD area detector'
_diffrn_measurement_method 'phi and omega scans'
_diffrn_radiation_type MoK\a
_diffrn_radiation_wavelength 0.71073
_diffrn_reflns_av_R_equivalents 0.0219
_diffrn_reflns_av_unetI/netI 0.0452
_diffrn_reflns_laue_measured_fraction_full 0.972
_diffrn_reflns_laue_measured_fraction_max 0.998
_diffrn_reflns_limit_h_max 8
_diffrn_reflns_limit_h_min -5
_diffrn_reflns_limit_k_max 11
_diffrn_reflns_limit_k_min -11
_diffrn_reflns_limit_l_max 15
_diffrn_reflns_limit_l_min -15
_diffrn_reflns_number 4770
_diffrn_reflns_point_group_measured_fraction_full 0.972
_diffrn_reflns_point_group_measured_fraction_max 0.998
_diffrn_reflns_theta_full 25.242
_diffrn_reflns_theta_max 25.049
_diffrn_reflns_theta_min 1.638
_exptl_absorpt_coefficient_mu 0.234
_exptl_absorpt_correction_T_max 0.7457
_exptl_absorpt_correction_T_min 0.6375
_exptl_absorpt_correction_type multi-scan
_exptl_absorpt_process_details sadabs
_exptl_crystal_colour colorless
_exptl_crystal_density_diffrn 1.471
_exptl_crystal_description prismatic
_exptl_crystal_F_000 384
_exptl_crystal_size_max 0.151
_exptl_crystal_size_mid 0.113
_exptl_crystal_size_min 0.045
_refine_diff_density_max 0.337
_refine_diff_density_min -0.418
_refine_diff_density_rms 0.044
_refine_ls_extinction_method none
_refine_ls_goodness_of_fit_ref 1.051
_refine_ls_hydrogen_treatment constr
_refine_ls_matrix_type full
_refine_ls_number_parameters 262
_refine_ls_number_reflns 2977
_refine_ls_number_restraints 36
_refine_ls_restrained_S_all 1.128
_refine_ls_R_factor_all 0.0926
_refine_ls_R_factor_gt 0.0670
_refine_ls_shift/su_max 0.000
_refine_ls_shift/su_mean 0.000
_refine_ls_structure_factor_coef Fsqd
_refine_ls_weighting_details 'w=1/[\s^2^(Fo^2^)+(0.0591P)^2^+0.5922P] where P=(Fo^2^+2Fc^2^)/3'
_refine_ls_weighting_scheme calc
_refine_ls_wR_factor_gt 0.1460
_refine_ls_wR_factor_ref 0.1591
_reflns_Friedel_coverage 0.000
_reflns_number_gt 2174
_reflns_number_total 2977
_reflns_threshold_expression 'I > 2\s(I)'
_cod_data_source_file ol5b02315_si_002.cif
_cod_data_source_block cd214682
_cod_database_code 1534107
_shelx_space_group_comment
; 
The symmetry employed for this shelxl refinement is uniquely defined 
by the following loop, which should always be used as a source of 
symmetry information in preference to the above space-group names. 
They are only intended as comments. 
;
_shelxl_version_number 2013-4

loop_
_space_group_symop_operation_xyz
'x, y, z'
'-x, -y, -z'

loop_
_atom_site_label
_atom_site_type_symbol
_atom_site_fract_x
_atom_site_fract_y
_atom_site_fract_z
_atom_site_U_iso_or_equiv
_atom_site_adp_type
_atom_site_occupancy
_atom_site_site_symmetry_order
_atom_site_calc_flag
_atom_site_refinement_flags_posn
_atom_site_refinement_flags_adp
_atom_site_refinement_flags_occupancy
_atom_site_disorder_assembly
_atom_site_disorder_group
S1 S 0.28211(17) 0.60294(11) 0.55411(9) 0.0751(4) Uani 1 1 d . . . . .
O1 O -0.0551(3) 0.6893(3) 0.8592(2) 0.0780(9) Uani 1 1 d . . . . .
O2 O 0.1445(3) 0.7925(2) 0.73693(17) 0.0518(6) Uani 1 1 d . . . . .
C1 C 0.1033(5) 0.6862(4) 0.8192(3) 0.0529(9) Uani 1 1 d . . . . .
C2 C 0.3449(4) 0.7668(3) 0.7011(2) 0.0439(8) Uani 1 1 d . . . . .
C3 C 0.4259(4) 0.6261(3) 0.7725(2) 0.0413(7) Uani 1 1 d . . . . .
C4 C 0.2774(4) 0.5801(3) 0.8431(2) 0.0446(8) Uani 1 1 d . . . . .
C5 C 0.3031(5) 0.4547(4) 0.9158(2) 0.0482(8) Uani 1 1 d . . . . .
H5 H 0.2016 0.4277 0.9616 0.058 Uiso 1 1 calc R U . . .
C6 C 0.4847(5) 0.3659(3) 0.9212(2) 0.0458(8) Uani 1 1 d . . . . .
C7 C 0.6375(5) 0.4120(3) 0.8508(3) 0.0477(8) Uani 1 1 d . . . . .
C8 C 0.6032(4) 0.5427(3) 0.7757(3) 0.0460(8) Uani 1 1 d . . . . .
H8 H 0.7020 0.5718 0.7285 0.055 Uiso 1 1 calc R U . . .
C9 C 0.5214(6) 0.2328(4) 0.9925(3) 0.0630(10) Uani 1 1 d . . . . .
H9 H 0.4227 0.2021 1.0389 0.076 Uiso 1 1 calc R U . . .
C10 C 0.6972(7) 0.1481(4) 0.9955(3) 0.0794(13) Uani 1 1 d . . . . .
H10 H 0.7184 0.0591 1.0424 0.095 Uiso 1 1 calc R U . . .
C11 C 0.8468(7) 0.1941(5) 0.9282(4) 0.0830(14) Uani 1 1 d . . . . .
H11 H 0.9678 0.1362 0.9318 0.100 Uiso 1 1 calc R U . . .
C12 C 0.8190(5) 0.3219(4) 0.8573(3) 0.0647(10) Uani 1 1 d . . . . .
H12 H 0.9208 0.3502 0.8127 0.078 Uiso 1 1 calc R U . . .
C13 C 0.4069(4) 0.9058(3) 0.7086(2) 0.0414(7) Uani 1 1 d . . . . .
C14 C 0.5859(5) 0.9000(4) 0.7261(3) 0.0570(9) Uani 1 1 d . . . . .
H14 H 0.6707 0.8090 0.7375 0.068 Uiso 1 1 calc R U . . .
C15 C 0.6398(6) 1.0292(5) 0.7267(3) 0.0690(11) Uani 1 1 d . . . . .
H15 H 0.7610 1.0246 0.7386 0.083 Uiso 1 1 calc R U . . .
C16 C 0.5175(6) 1.1633(4) 0.7101(3) 0.0669(11) Uani 1 1 d . . . . .
H16 H 0.5550 1.2501 0.7100 0.080 Uiso 1 1 calc R U . . .
C17 C 0.3399(6) 1.1694(4) 0.6938(4) 0.0736(12) Uani 1 1 d . . . . .
H17 H 0.2552 1.2607 0.6835 0.088 Uiso 1 1 calc R U . . .
C18 C 0.2847(5) 1.0418(4) 0.6923(3) 0.0643(10) Uani 1 1 d . . . . .
H18 H 0.1633 1.0475 0.6802 0.077 Uiso 1 1 calc R U . . .
C19 C 0.3776(5) 0.7468(4) 0.5826(3) 0.0542(9) Uani 1 1 d . . . . .
H19A H 0.5115 0.7246 0.5588 0.065 Uiso 1 1 calc R U . . .
H19B H 0.3228 0.8400 0.5407 0.065 Uiso 1 1 calc R U . . .
C20 C 0.0675(6) 0.7056(4) 0.5093(3) 0.0614(10) Uani 1 1 d . . . . .
F1 F 0.0065(10) 0.8421(8) 0.5268(5) 0.104(2) Uani 0.6 1 d . U P A 1
F2 F 0.0825(11) 0.7185(10) 0.4055(7) 0.104(3) Uani 0.5 1 d . U P A 1
F3 F -0.0788(11) 0.6415(9) 0.5417(8) 0.111(2) Uani 0.5 1 d . U P A 1
F1' F 0.0667(14) 0.8401(12) 0.4677(8) 0.094(3) Uani 0.4 1 d . U P A 2
F2' F 0.0374(13) 0.6465(9) 0.4312(8) 0.102(2) Uani 0.5 1 d . U P A 2
F3' F -0.0612(11) 0.6878(11) 0.5871(6) 0.107(2) Uani 0.5 1 d . U P A 2

loop_
_atom_site_aniso_label
_atom_site_aniso_U_11
_atom_site_aniso_U_22
_atom_site_aniso_U_33
_atom_site_aniso_U_23
_atom_site_aniso_U_13
_atom_site_aniso_U_12
S1 0.0932(8) 0.0496(6) 0.0906(8) -0.0071(5) -0.0455(7) -0.0114(5)
O1 0.0357(15) 0.093(2) 0.089(2) 0.0285(15) -0.0041(14) -0.0189(13)
O2 0.0342(12) 0.0582(14) 0.0572(14) 0.0119(11) -0.0096(11) -0.0135(10)
C1 0.040(2) 0.061(2) 0.057(2) 0.0085(17) -0.0102(17) -0.0201(16)
C2 0.0330(17) 0.0539(19) 0.0431(17) 0.0030(14) -0.0057(14) -0.0144(14)
C3 0.0388(18) 0.0461(17) 0.0400(16) -0.0017(14) -0.0072(14) -0.0137(14)
C4 0.0383(18) 0.0519(19) 0.0428(17) 0.0001(14) -0.0054(15) -0.0142(14)
C5 0.048(2) 0.056(2) 0.0400(17) 0.0043(15) -0.0023(15) -0.0217(16)
C6 0.054(2) 0.0482(18) 0.0344(16) -0.0062(14) -0.0099(15) -0.0081(16)
C7 0.052(2) 0.0462(18) 0.0437(18) -0.0085(15) -0.0113(16) -0.0044(15)
C8 0.0390(19) 0.0536(19) 0.0442(18) -0.0076(15) -0.0004(15) -0.0120(15)
C9 0.080(3) 0.056(2) 0.045(2) 0.0022(16) -0.0092(19) -0.008(2)
C10 0.097(4) 0.061(2) 0.059(2) 0.006(2) -0.011(3) 0.009(2)
C11 0.073(3) 0.076(3) 0.077(3) -0.004(2) -0.021(3) 0.026(2)
C12 0.054(2) 0.068(2) 0.060(2) -0.0097(19) -0.0051(19) 0.0050(19)
C13 0.0436(18) 0.0473(18) 0.0316(15) 0.0030(13) -0.0037(14) -0.0149(14)
C14 0.048(2) 0.057(2) 0.066(2) 0.0004(17) -0.0129(18) -0.0171(16)
C15 0.066(3) 0.079(3) 0.072(3) -0.006(2) -0.017(2) -0.035(2)
C16 0.087(3) 0.064(3) 0.060(2) -0.0139(19) 0.000(2) -0.039(2)
C17 0.071(3) 0.050(2) 0.094(3) -0.009(2) -0.006(2) -0.0087(19)
C18 0.054(2) 0.052(2) 0.083(3) 0.0011(19) -0.015(2) -0.0121(18)
C19 0.059(2) 0.056(2) 0.0502(19) 0.0023(16) -0.0137(17) -0.0212(17)
C20 0.065(3) 0.066(3) 0.057(2) -0.009(2) -0.003(2) -0.027(2)
F1 0.113(5) 0.070(3) 0.132(5) -0.035(4) -0.067(4) 0.020(3)
F2 0.084(4) 0.143(6) 0.069(4) -0.006(4) -0.020(3) 0.001(4)
F3 0.066(3) 0.121(5) 0.146(6) -0.001(4) -0.004(4) -0.045(3)
F1' 0.075(5) 0.069(4) 0.131(7) 0.013(5) -0.029(5) -0.015(4)
F2' 0.102(5) 0.124(5) 0.100(5) -0.044(4) -0.046(4) -0.020(4)
F3' 0.068(4) 0.155(6) 0.105(5) -0.032(4) 0.000(3) -0.037(4)

loop_
_atom_type_symbol
_atom_type_description
_atom_type_scat_dispersion_real
_atom_type_scat_dispersion_imag
_atom_type_scat_source
C C 0.0033 0.0016 'International Tables Vol C Tables 4.2.6.8 and 6.1.1.4'
H H 0.0000 0.0000 'International Tables Vol C Tables 4.2.6.8 and 6.1.1.4'
O O 0.0106 0.0060 'International Tables Vol C Tables 4.2.6.8 and 6.1.1.4'
F F 0.0171 0.0103 'International Tables Vol C Tables 4.2.6.8 and 6.1.1.4'
S S 0.1246 0.1234 'International Tables Vol C Tables 4.2.6.8 and 6.1.1.4'

loop_
_geom_angle_atom_site_label_1
_geom_angle_atom_site_label_2
_geom_angle_atom_site_label_3
_geom_angle
C20 S1 C19 101.99(17)
C1 O2 C2 111.4(2)
O1 C1 O2 120.9(3)
O1 C1 C4 130.4(3)
O2 C1 C4 108.8(3)
O2 C2 C3 103.8(2)
O2 C2 C13 107.7(2)
C3 C2 C13 116.9(3)
O2 C2 C19 107.9(3)
C3 C2 C19 112.1(3)
C13 C2 C19 108.0(2)
C8 C3 C4 119.6(3)
C8 C3 C2 132.3(3)
C4 C3 C2 108.1(3)
C5 C4 C3 122.7(3)
C5 C4 C1 129.3(3)
C3 C4 C1 108.0(3)
C4 C5 C6 119.1(3)
C4 C5 H5 120.4
C6 C5 H5 120.4
C9 C6 C5 122.3(3)
C9 C6 C7 118.8(3)
C5 C6 C7 118.9(3)
C12 C7 C8 121.9(3)
C12 C7 C6 118.3(3)
C8 C7 C6 119.8(3)
C3 C8 C7 119.9(3)
C3 C8 H8 120.1
C7 C8 H8 120.1
C10 C9 C6 121.3(4)
C10 C9 H9 119.3
C6 C9 H9 119.3
C9 C10 C11 120.0(4)
C9 C10 H10 120.0
C11 C10 H10 120.0
C12 C11 C10 121.1(4)
C12 C11 H11 119.4
C10 C11 H11 119.4
C11 C12 C7 120.5(4)
C11 C12 H12 119.7
C7 C12 H12 119.7
C18 C13 C14 118.7(3)
C18 C13 C2 119.5(3)
C14 C13 C2 121.8(3)
C13 C14 C15 120.1(3)
C13 C14 H14 120.0
C15 C14 H14 120.0
C16 C15 C14 120.7(4)
C16 C15 H15 119.6
C14 C15 H15 119.6
C17 C16 C15 119.4(4)
C17 C16 H16 120.3
C15 C16 H16 120.3
C16 C17 C18 120.5(4)
C16 C17 H17 119.7
C18 C17 H17 119.7
C17 C18 C13 120.7(4)
C17 C18 H18 119.7
C13 C18 H18 119.7
C2 C19 S1 114.8(2)
C2 C19 H19A 108.6
S1 C19 H19A 108.6
C2 C19 H19B 108.6
S1 C19 H19B 108.6
H19A C19 H19B 107.5
F3' C20 F1' 115.6(7)
F2 C20 F1 102.9(6)
F3' C20 F2' 106.8(6)
F1' C20 F2' 104.2(7)
F2 C20 F3 102.3(6)
F1 C20 F3 106.0(6)
F3' C20 S1 106.7(5)
F1' C20 S1 114.4(5)
F2 C20 S1 109.9(5)
F1 C20 S1 118.2(4)
F2' C20 S1 108.7(5)
F3 C20 S1 115.7(4)

loop_
_geom_bond_atom_site_label_1
_geom_bond_atom_site_label_2
_geom_bond_distance
S1 C20 1.772(4)
S1 C19 1.805(3)
O1 C1 1.195(4)
O2 C1 1.360(4)
O2 C2 1.452(4)
C1 C4 1.461(5)
C2 C3 1.511(4)
C2 C13 1.523(4)
C2 C19 1.532(5)
C3 C8 1.356(4)
C3 C4 1.405(4)
C4 C5 1.353(4)
C5 C6 1.402(5)
C5 H5 0.9300
C6 C9 1.401(4)
C6 C7 1.427(5)
C7 C12 1.408(5)
C7 C8 1.408(4)
C8 H8 0.9300
C9 C10 1.351(5)
C9 H9 0.9300
C10 C11 1.392(6)
C10 H10 0.9300
C11 C12 1.358(5)
C11 H11 0.9300
C12 H12 0.9300
C13 C18 1.373(5)
C13 C14 1.376(4)
C14 C15 1.380(5)
C14 H14 0.9300
C15 C16 1.361(5)
C15 H15 0.9300
C16 C17 1.360(6)
C16 H16 0.9300
C17 C18 1.373(5)
C17 H17 0.9300
C18 H18 0.9300
C19 H19A 0.9700
C19 H19B 0.9700
C20 F3' 1.272(9)
C20 F1' 1.279(11)
C20 F2 1.297(9)
C20 F1 1.301(7)
C20 F2' 1.308(9)
C20 F3 1.345(8)

loop_
_geom_hbond_atom_site_label_D
_geom_hbond_atom_site_label_H
_geom_hbond_atom_site_label_A
_geom_hbond_distance_DH
_geom_hbond_distance_HA
_geom_hbond_distance_DA
_geom_hbond_angle_DHA
C19 H19B F1' 0.97 2.27 2.820(11) 115.3
C19 H19B F1' 0.97 2.27 2.820(11) 115.3
C19 H19B F1' 0.97 2.27 2.820(11) 115.3
C19 H19B F1' 0.97 2.27 2.820(11) 115.3
C19 H19B F1' 0.97 2.27 2.820(11) 115.3
C19 H19B F1' 0.97 2.27 2.820(11) 115.3
C19 H19B F1' 0.97 2.27 2.820(11) 115.3

loop_
_geom_torsion_atom_site_label_1
_geom_torsion_atom_site_label_2
_geom_torsion_atom_site_label_3
_geom_torsion_atom_site_label_4
_geom_torsion
C2 O2 C1 O1 179.9(3)
C2 O2 C1 C4 -0.5(4)
C1 O2 C2 C3 0.7(3)
C1 O2 C2 C13 -123.9(3)
C1 O2 C2 C19 119.7(3)
O2 C2 C3 C8 177.0(3)
C13 C2 C3 C8 -64.6(5)
C19 C2 C3 C8 60.8(5)
O2 C2 C3 C4 -0.5(3)
C13 C2 C3 C4 117.9(3)
C19 C2 C3 C4 -116.7(3)
C8 C3 C4 C5 0.3(5)
C2 C3 C4 C5 178.2(3)
C8 C3 C4 C1 -177.7(3)
C2 C3 C4 C1 0.2(4)
O1 C1 C4 C5 1.9(7)
O2 C1 C4 C5 -177.6(3)
O1 C1 C4 C3 179.7(4)
O2 C1 C4 C3 0.2(4)
C3 C4 C5 C6 -0.3(5)
C1 C4 C5 C6 177.2(3)
C4 C5 C6 C9 -178.4(3)
C4 C5 C6 C7 1.0(5)
C9 C6 C7 C12 -0.7(5)
C5 C6 C7 C12 179.8(3)
C9 C6 C7 C8 177.8(3)
C5 C6 C7 C8 -1.6(5)
C4 C3 C8 C7 -0.9(5)
C2 C3 C8 C7 -178.2(3)
C12 C7 C8 C3 -179.9(3)
C6 C7 C8 C3 1.6(5)
C5 C6 C9 C10 179.2(4)
C7 C6 C9 C10 -0.2(5)
C6 C9 C10 C11 1.3(6)
C9 C10 C11 C12 -1.5(7)
C10 C11 C12 C7 0.5(7)
C8 C7 C12 C11 -177.9(4)
C6 C7 C12 C11 0.6(5)
O2 C2 C13 C18 -31.8(4)
C3 C2 C13 C18 -148.1(3)
C19 C2 C13 C18 84.5(4)
O2 C2 C13 C14 151.5(3)
C3 C2 C13 C14 35.2(4)
C19 C2 C13 C14 -92.2(4)
C18 C13 C14 C15 -0.2(5)
C2 C13 C14 C15 176.6(3)
C13 C14 C15 C16 0.0(6)
C14 C15 C16 C17 0.6(6)
C15 C16 C17 C18 -1.0(6)
C16 C17 C18 C13 0.8(6)
C14 C13 C18 C17 -0.2(6)
C2 C13 C18 C17 -177.0(3)
O2 C2 C19 S1 -55.5(3)
C3 C2 C19 S1 58.2(3)
C13 C2 C19 S1 -171.6(2)
C20 S1 C19 C2 98.1(3)
C19 S1 C20 F3' -102.5(5)
C19 S1 C20 F1' 26.6(6)
C19 S1 C20 F2 103.5(5)
C19 S1 C20 F1 -14.1(5)
C19 S1 C20 F2' 142.6(5)
C19 S1 C20 F3 -141.3(5)
